data_1001096
loop_
_publ_author_name
'Baud, G'
'Besse, J P'
'Chevalier, R'
'Gasperin, M'

_publ_section_title
;
Les differentes formes cristallines de Y~3~ Re O~8~: Relations avec la
structure fluorine
;
_journal_coden_ASTM JSSCBI
_journal_name_full 'Journal of Solid State Chemistry'
_journal_page_first 186
_journal_page_last 191
_journal_paper_doi 10.1016/0022-4596(81)90034-7
_journal_volume 38
_journal_year 1981
_chemical_formula_structural 'Y3 Re O8'
_chemical_formula_sum 'O8 Re Y3'
_chemical_name_systematic
;
Triyttrium rhenium(VII) oxide - $-beta temperature of 1173K
;
_space_group_IT_number 14
_symmetry_cell_setting monoclinic
_symmetry_Int_Tables_number 14
_symmetry_space_group_name_Hall '-P 2ac'
_symmetry_space_group_name_H-M 'P 1 1 21/a'
_cell_angle_alpha 90
_cell_angle_beta 90
_cell_angle_gamma 112.08(5)
_cell_formula_units_Z 4
_cell_length_a 14.391(10)
_cell_length_b 7.196(5)
_cell_length_c 6.045(5)
_cell_volume 580.1
_refine_ls_R_factor_all 0.058
_cod_database_code 1001096

loop_
_symmetry_equiv_pos_as_xyz
x,y,z
1/2-x,-y,1/2+z
-x,-y,-z
1/2+x,y,1/2-z

loop_
_atom_site_label
_atom_site_type_symbol
_atom_site_symmetry_multiplicity
_atom_site_Wyckoff_symbol
_atom_site_fract_x
_atom_site_fract_y
_atom_site_fract_z
_atom_site_occupancy
_atom_site_attached_hydrogens
_atom_site_calc_flag
Re1 Re7+ 4 e 0.0874(1) 0.8215(1) 0.7671(1) 1. 0 d
Y1 Y3+ 4 e 0.1684(2) 0.0917(4) 0.3429(4) 1. 0 d
Y2 Y3+ 4 e 0.3029(1) 0.4032(3) 0.7553(4) 1. 0 d
Y3 Y3+ 4 e 0.0505(2) 0.3507(3) 0.7765(4) 1. 0 d
O1 O2- 4 e 0.3291(13) 0.7032(26) 0.5179(29) 1. 0 d
O2 O2- 4 e 0.1633(12) 0.3596(25) 0.5252(27) 1. 0 d
O3 O2- 4 e 0.9766(13) 0.5831(27) 0.8211(29) 1. 0 d
O4 O2- 4 e 0.2174(12) 0.0403(24) 0.7078(28) 1. 0 d
O5 O2- 4 e 0.0885(15) 0.9014(32) 0.0618(35) 1. 0 d
O6 O2- 4 e 0.1676(12) 0.6734(26) 0.8620(28) 1. 0 d
O7 O2- 4 e 0.0942(14) 0.7293(29) 0.4658(32) 1. 0 d
O8 O2- 4 e 0.0258(14) 0.9911(29) 0.6826(33) 1. 0 d

loop_
_atom_type_symbol
_atom_type_oxidation_number
Re7+ 7.000
Y3+ 3.000
O2- -2.000
